data_4514396
loop_
_publ_author_name
'Yuan, Hongmei'
'Brennessel, William W.'
'Jones, William D.'

_publ_section_title
;
 Effect of Carboxylate Ligands on Alkane Dehydrogenation with (dmPhebox)Ir
 Complexes
;
_journal_issue 3
_journal_name_full 'ACS Catalysis'
_journal_page_first 2326
_journal_paper_doi 10.1021/acscatal.7b04057
_journal_volume 8
_journal_year 2018
_chemical_formula_moiety 'C34 H39 Ir N2 O7'
_chemical_formula_sum 'C34 H39 Ir N2 O7'
_chemical_formula_weight 779.87
_chemical_name_common jonhy10
_space_group_crystal_system triclinic
_space_group_IT_number 2
_space_group_name_Hall '-P 1'
_space_group_name_H-M_alt 'P -1'
_symmetry_space_group_name_Hall '-P 1'
_symmetry_space_group_name_H-M 'P -1'
_atom_sites_solution_hydrogens mixed
_atom_sites_solution_primary dual
_atom_sites_solution_secondary difmap
_audit_creation_method SHELXL-2017/1
_cell_angle_alpha 75.379(2)
_cell_angle_beta 83.373(2)
_cell_angle_gamma 84.494(2)
_cell_formula_units_Z 2
_cell_length_a 10.4412(12)
_cell_length_b 11.3139(13)
_cell_length_c 13.9001(17)
_cell_measurement_reflns_used 4090
_cell_measurement_temperature 100.0(5)
_cell_measurement_theta_max 29.75
_cell_measurement_theta_min 2.68
_cell_volume 1574.4(3)
_computing_cell_refinement 'SAINT (Bruker, 2013)'
_computing_data_collection 'APEX3 (Bruker, 2017)'
_computing_data_reduction 'SAINT (Bruker, 2013)'
_computing_molecular_graphics 'SHELXTL (Sheldrick, 2008)'
_computing_publication_material 'SHELXTL (Sheldrick, 2008)'
_computing_structure_refinement 'SHELXL-2017/1 (Sheldrick, 2015b)'
_computing_structure_solution 'SHELXT-2014/5 (Sheldrick, 2015a)'
_diffrn_ambient_temperature 100.0(5)
_diffrn_measured_fraction_theta_full 0.986
_diffrn_measured_fraction_theta_max 0.985
_diffrn_measurement_device_type 'Bruker SMART APEX II CCD platform'
_diffrn_measurement_method '\w scans'
_diffrn_radiation_type MoK\a
_diffrn_radiation_wavelength 0.71073
_diffrn_reflns_av_R_equivalents 0.0791
_diffrn_reflns_av_unetI/netI 0.0976
_diffrn_reflns_Laue_measured_fraction_full 0.986
_diffrn_reflns_Laue_measured_fraction_max 0.985
_diffrn_reflns_limit_h_max 17
_diffrn_reflns_limit_h_min -17
_diffrn_reflns_limit_k_max 18
_diffrn_reflns_limit_k_min -18
_diffrn_reflns_limit_l_max 23
_diffrn_reflns_limit_l_min -23
_diffrn_reflns_number 47969
_diffrn_reflns_point_group_measured_fraction_full 0.986
_diffrn_reflns_point_group_measured_fraction_max 0.985
_diffrn_reflns_theta_full 36.319
_diffrn_reflns_theta_max 36.320
_diffrn_reflns_theta_min 1.865
_diffrn_source 'fine-focus sealed tube'
_exptl_absorpt_coefficient_mu 4.291
_exptl_absorpt_correction_T_max 0.3438
_exptl_absorpt_correction_T_min 0.2378
_exptl_absorpt_correction_type multi-scan
_exptl_absorpt_process_details 'SADABS-2016/2 (Krause et al., 2015)'
_exptl_crystal_colour red-orange
_exptl_crystal_density_diffrn 1.645
_exptl_crystal_description plate
_exptl_crystal_F_000 780
_exptl_crystal_size_max 0.20
_exptl_crystal_size_mid 0.16
_exptl_crystal_size_min 0.06
_refine_diff_density_max 1.673
_refine_diff_density_min -2.364
_refine_diff_density_rms 0.204
_refine_ls_extinction_method none
_refine_ls_goodness_of_fit_ref 1.023
_refine_ls_hydrogen_treatment constr
_refine_ls_matrix_type full
_refine_ls_number_parameters 403
_refine_ls_number_reflns 15044
_refine_ls_number_restraints 0
_refine_ls_restrained_S_all 1.023
_refine_ls_R_factor_all 0.0881
_refine_ls_R_factor_gt 0.0465
_refine_ls_shift/su_max 0.001
_refine_ls_shift/su_mean 0.000
_refine_ls_structure_factor_coef Fsqd
_refine_ls_weighting_details 'w=1/[\s^2^(Fo^2^)+(0.0233P)^2^] where P=(Fo^2^+2Fc^2^)/3'
_refine_ls_weighting_scheme calc
_refine_ls_wR_factor_gt 0.0677
_refine_ls_wR_factor_ref 0.0767
_reflns_Friedel_coverage 0.000
_reflns_number_gt 10311
_reflns_number_total 15044
_reflns_threshold_expression 'I > 2\s(I)'
_cod_data_source_file cs7b04057_si_002.cif
_cod_data_source_block 1d
_cod_depositor_comments 'Adding full bibliography for 4514394--4514397.cif.'
_cod_database_code 4514396
_shelx_shelxl_version_number 2017/1
_shelx_space_group_comment
; 
The symmetry employed for this shelxl refinement is uniquely defined 
by the following loop, which should always be used as a source of 
symmetry information in preference to the above space-group names. 
They are only intended as comments. 
;
_shelx_estimated_absorpt_t_min 0.481
_shelx_estimated_absorpt_t_max 0.783

loop_
_space_group_symop_operation_xyz
'x, y, z'
'-x, -y, -z'

loop_
_atom_site_label
_atom_site_type_symbol
_atom_site_fract_x
_atom_site_fract_y
_atom_site_fract_z
_atom_site_U_iso_or_equiv
_atom_site_adp_type
_atom_site_occupancy
_atom_site_site_symmetry_order
_atom_site_calc_flag
_atom_site_refinement_flags_posn
_atom_site_refinement_flags_adp
Ir1 Ir 0.33204(2) 0.53151(2) 0.28340(2) 0.01830(3) Uani 1 1 d . .
O1 O 0.2169(2) 0.4889(2) 0.41607(17) 0.0270(5) Uani 1 1 d . .
O2 O 0.3569(2) 0.5013(2) 0.52206(18) 0.0336(6) Uani 1 1 d . .
O3 O 0.4248(2) 0.5683(2) 0.14057(16) 0.0239(5) Uani 1 1 d . .
O4 O 0.5803(2) 0.6880(2) 0.15108(18) 0.0295(5) Uani 1 1 d . .
O5 O 0.3492(2) 0.1695(2) 0.27314(18) 0.0283(5) Uani 1 1 d . .
O6 O 0.0285(2) 0.7748(2) 0.19003(18) 0.0265(5) Uani 1 1 d . .
O7 O 0.4839(2) 0.6148(2) 0.33740(18) 0.0276(5) Uani 1 1 d . .
H7A H 0.530240 0.635149 0.282210 0.041 Uiso 1 1 d R U
H7B H 0.532070 0.566689 0.377720 0.041 Uiso 1 1 d R U
N1 N 0.3932(3) 0.3488(2) 0.3004(2) 0.0213(5) Uani 1 1 d . .
N2 N 0.2173(3) 0.6903(2) 0.24652(19) 0.0197(5) Uani 1 1 d . .
C1 C 0.2546(3) 0.4727(3) 0.5011(3) 0.0257(7) Uani 1 1 d . .
C2 C 0.1587(4) 0.4039(3) 0.5857(3) 0.0299(8) Uani 1 1 d . .
H2A H 0.180690 0.411378 0.651231 0.036 Uiso 1 1 calc R U
H2B H 0.069625 0.440327 0.576152 0.036 Uiso 1 1 calc R U
C3 C 0.1668(3) 0.2689(3) 0.5835(3) 0.0273(7) Uani 1 1 d . .
C4 C 0.1222(3) 0.2341(3) 0.5047(3) 0.0299(8) Uani 1 1 d . .
H4 H 0.085090 0.294608 0.452864 0.036 Uiso 1 1 calc R U
C5 C 0.1316(4) 0.1112(3) 0.5010(3) 0.0345(9) Uani 1 1 d . .
H5 H 0.101035 0.088643 0.446803 0.041 Uiso 1 1 calc R U
C6 C 0.1846(4) 0.0239(4) 0.5750(3) 0.0383(9) Uani 1 1 d . .
H6 H 0.191040 -0.059661 0.572656 0.046 Uiso 1 1 calc R U
C7 C 0.2294(4) 0.0576(4) 0.6545(3) 0.0400(10) Uani 1 1 d . .
H7 H 0.264879 -0.003810 0.706557 0.048 Uiso 1 1 calc R U
C8 C 0.2231(4) 0.1775(4) 0.6586(3) 0.0330(8) Uani 1 1 d . .
H8 H 0.256764 0.199154 0.711958 0.040 Uiso 1 1 calc R U
C9 C 0.5113(3) 0.6446(3) 0.1039(3) 0.0247(7) Uani 1 1 d . .
C10 C 0.5191(4) 0.6881(3) -0.0101(3) 0.0312(8) Uani 1 1 d . .
H10A H 0.603955 0.721260 -0.036523 0.037 Uiso 1 1 calc R U
H10B H 0.508947 0.618932 -0.039619 0.037 Uiso 1 1 calc R U
C11 C 0.4109(3) 0.7872(3) -0.0364(2) 0.0268(7) Uani 1 1 d . .
C12 C 0.4389(4) 0.9096(3) -0.0676(3) 0.0313(8) Uani 1 1 d . .
H12 H 0.526404 0.929836 -0.076996 0.038 Uiso 1 1 calc R U
C13 C 0.3415(4) 1.0026(3) -0.0852(3) 0.0352(9) Uani 1 1 d . .
H13 H 0.362727 1.085556 -0.107380 0.042 Uiso 1 1 calc R U
C14 C 0.2129(4) 0.9746(4) -0.0706(3) 0.0394(9) Uani 1 1 d . .
H14 H 0.145505 1.037899 -0.080652 0.047 Uiso 1 1 calc R U
C15 C 0.1844(4) 0.8516(4) -0.0408(3) 0.0398(10) Uani 1 1 d . .
H15 H 0.096954 0.831306 -0.032485 0.048 Uiso 1 1 calc R U
C16 C 0.2812(4) 0.7597(3) -0.0232(3) 0.0332(8) Uani 1 1 d . .
H16 H 0.259921 0.676764 -0.001989 0.040 Uiso 1 1 calc R U
C17 C 0.1939(3) 0.4745(3) 0.2293(2) 0.0205(6) Uani 1 1 d . .
C18 C 0.1971(3) 0.3513(3) 0.2272(2) 0.0228(7) Uani 1 1 d . .
C19 C 0.0965(3) 0.3087(3) 0.1900(3) 0.0276(7) Uani 1 1 d . .
C20 C -0.0033(4) 0.3928(3) 0.1545(3) 0.0332(9) Uani 1 1 d . .
H20 H -0.072098 0.364219 0.129311 0.040 Uiso 1 1 calc R U
C21 C -0.0088(3) 0.5184(3) 0.1535(3) 0.0258(7) Uani 1 1 d . .
C22 C 0.0925(3) 0.5573(3) 0.1929(2) 0.0215(6) Uani 1 1 d . .
C23 C 0.0931(4) 0.1761(3) 0.1876(3) 0.0384(9) Uani 1 1 d . .
H23A H 0.123373 0.122960 0.249224 0.058 Uiso 1 1 calc R U
H23B H 0.149459 0.160379 0.130058 0.058 Uiso 1 1 calc R U
H23C H 0.004417 0.159004 0.181977 0.058 Uiso 1 1 calc R U
C24 C -0.1203(3) 0.6030(3) 0.1115(3) 0.0328(8) Uani 1 1 d . .
H24A H -0.170049 0.635060 0.164828 0.049 Uiso 1 1 calc R U
H24B H -0.176282 0.557855 0.083779 0.049 Uiso 1 1 calc R U
H24C H -0.087068 0.671155 0.058737 0.049 Uiso 1 1 calc R U
C25 C 0.3148(3) 0.2875(3) 0.2681(2) 0.0229(6) Uani 1 1 d . .
C26 C 0.4775(3) 0.1461(3) 0.3104(3) 0.0296(8) Uani 1 1 d . .
H26A H 0.543608 0.127573 0.258171 0.036 Uiso 1 1 calc R U
H26B H 0.477982 0.075918 0.369708 0.036 Uiso 1 1 calc R U
C27 C 0.5051(3) 0.2645(3) 0.3380(2) 0.0238(7) Uani 1 1 d . .
C28 C 0.5025(3) 0.2453(3) 0.4514(2) 0.0287(7) Uani 1 1 d . .
H28A H 0.419803 0.214012 0.483528 0.043 Uiso 1 1 calc R U
H28B H 0.512706 0.323413 0.466987 0.043 Uiso 1 1 calc R U
H28C H 0.573327 0.186099 0.476026 0.043 Uiso 1 1 calc R U
C29 C 0.6298(3) 0.3165(3) 0.2840(3) 0.0336(8) Uani 1 1 d . .
H29A H 0.627792 0.328063 0.211844 0.050 Uiso 1 1 calc R U
H29B H 0.703247 0.259474 0.306516 0.050 Uiso 1 1 calc R U
H29C H 0.638951 0.395394 0.298593 0.050 Uiso 1 1 calc R U
C30 C 0.1133(3) 0.6772(3) 0.2088(2) 0.0204(6) Uani 1 1 d . .
C31 C 0.0872(3) 0.8736(3) 0.2161(3) 0.0275(7) Uani 1 1 d . .
H31A H 0.027654 0.908782 0.264041 0.033 Uiso 1 1 calc R U
H31B H 0.107580 0.939537 0.155670 0.033 Uiso 1 1 calc R U
C32 C 0.2129(3) 0.8150(3) 0.2639(2) 0.0220(6) Uani 1 1 d . .
C33 C 0.2053(4) 0.8042(3) 0.3757(3) 0.0320(8) Uani 1 1 d . .
H33A H 0.281435 0.755327 0.402918 0.048 Uiso 1 1 calc R U
H33B H 0.126980 0.764273 0.408389 0.048 Uiso 1 1 calc R U
H33C H 0.202513 0.886083 0.387929 0.048 Uiso 1 1 calc R U
C34 C 0.3303(3) 0.8811(3) 0.2104(3) 0.0271(7) Uani 1 1 d . .
H34A H 0.408470 0.837974 0.238761 0.041 Uiso 1 1 calc R U
H34B H 0.322359 0.965066 0.218741 0.041 Uiso 1 1 calc R U
H34C H 0.335906 0.883024 0.139194 0.041 Uiso 1 1 calc R U

loop_
_atom_site_aniso_label
_atom_site_aniso_U_11
_atom_site_aniso_U_22
_atom_site_aniso_U_33
_atom_site_aniso_U_23
_atom_site_aniso_U_13
_atom_site_aniso_U_12
Ir1 0.01991(6) 0.01969(6) 0.01634(6) -0.00486(4) -0.00411(4) -0.00242(4)
O1 0.0279(13) 0.0304(13) 0.0232(13) -0.0068(10) 0.0003(10) -0.0062(10)
O2 0.0308(14) 0.0427(15) 0.0281(14) -0.0057(11) -0.0076(11) -0.0084(11)
O3 0.0304(13) 0.0231(12) 0.0186(11) -0.0061(9) 0.0003(10) -0.0036(9)
O4 0.0220(12) 0.0351(14) 0.0315(14) -0.0078(11) -0.0030(10) -0.0035(10)
O5 0.0352(14) 0.0217(12) 0.0302(13) -0.0083(10) -0.0128(11) 0.0036(10)
O6 0.0222(12) 0.0240(12) 0.0370(14) -0.0140(10) -0.0067(10) 0.0022(9)
O7 0.0259(13) 0.0323(14) 0.0254(13) -0.0057(10) -0.0071(10) -0.0043(10)
N1 0.0244(14) 0.0206(13) 0.0195(13) -0.0047(10) -0.0068(11) 0.0007(10)
N2 0.0219(13) 0.0201(13) 0.0190(13) -0.0070(10) -0.0025(10) -0.0036(10)
C1 0.0259(17) 0.0204(16) 0.0340(19) -0.0106(14) -0.0088(15) 0.0001(12)
C2 0.0319(19) 0.036(2) 0.0221(17) -0.0091(15) 0.0027(14) -0.0037(15)
C3 0.0218(17) 0.0363(19) 0.0228(17) -0.0062(14) 0.0043(13) -0.0076(14)
C4 0.0274(18) 0.0342(19) 0.0263(18) -0.0035(15) 0.0003(14) -0.0064(14)
C5 0.035(2) 0.037(2) 0.035(2) -0.0151(17) 0.0054(17) -0.0096(16)
C6 0.043(2) 0.029(2) 0.041(2) -0.0116(17) 0.0043(18) 0.0041(16)
C7 0.035(2) 0.043(2) 0.032(2) 0.0002(17) 0.0040(17) 0.0103(17)
C8 0.031(2) 0.043(2) 0.0236(18) -0.0065(16) 0.0023(15) -0.0038(16)
C9 0.0235(17) 0.0221(16) 0.0267(17) -0.0063(13) 0.0022(14) 0.0026(13)
C10 0.036(2) 0.033(2) 0.0233(18) -0.0072(15) 0.0068(15) -0.0052(15)
C11 0.0342(19) 0.0320(18) 0.0161(15) -0.0062(13) -0.0039(14) -0.0083(14)
C12 0.040(2) 0.036(2) 0.0189(17) -0.0027(14) -0.0040(15) -0.0144(16)
C13 0.054(3) 0.0291(19) 0.0222(18) -0.0008(14) -0.0120(17) -0.0071(17)
C14 0.051(3) 0.041(2) 0.0249(19) -0.0023(16) -0.0167(18) 0.0008(19)
C15 0.040(2) 0.056(3) 0.025(2) -0.0040(18) -0.0146(17) -0.0071(19)
C16 0.044(2) 0.033(2) 0.0241(18) -0.0060(15) -0.0058(16) -0.0083(16)
C17 0.0227(17) 0.0234(15) 0.0156(15) -0.0052(12) -0.0017(12) -0.0024(12)
C18 0.0254(17) 0.0219(16) 0.0227(16) -0.0074(13) -0.0039(13) -0.0027(12)
C19 0.0310(19) 0.0256(17) 0.0309(19) -0.0120(15) -0.0102(15) -0.0031(14)
C20 0.033(2) 0.030(2) 0.040(2) -0.0133(17) -0.0047(17) -0.0043(15)
C21 0.0226(17) 0.0286(18) 0.0282(18) -0.0099(14) -0.0060(14) 0.0001(13)
C22 0.0247(16) 0.0210(15) 0.0211(16) -0.0086(12) -0.0032(13) -0.0027(12)
C23 0.043(2) 0.0268(19) 0.051(3) -0.0127(18) -0.020(2) -0.0051(16)
C24 0.0268(19) 0.036(2) 0.041(2) -0.0170(17) -0.0155(16) 0.0036(15)
C25 0.0274(17) 0.0206(15) 0.0198(16) -0.0034(12) -0.0041(13) 0.0012(12)
C26 0.036(2) 0.0251(17) 0.0298(19) -0.0098(14) -0.0136(15) 0.0094(14)
C27 0.0269(17) 0.0235(16) 0.0216(16) -0.0058(13) -0.0070(13) 0.0022(13)
C28 0.0337(19) 0.0299(18) 0.0227(17) -0.0051(14) -0.0124(15) 0.0047(14)
C29 0.0273(19) 0.038(2) 0.033(2) -0.0062(16) -0.0003(15) 0.0041(15)
C30 0.0205(15) 0.0213(15) 0.0202(15) -0.0071(12) -0.0022(12) 0.0009(12)
C31 0.0283(18) 0.0210(16) 0.036(2) -0.0112(14) -0.0057(15) -0.0001(13)
C32 0.0240(16) 0.0193(15) 0.0248(16) -0.0095(13) -0.0017(13) -0.0010(12)
C33 0.036(2) 0.036(2) 0.0271(19) -0.0143(16) -0.0022(15) -0.0016(15)
C34 0.0225(17) 0.0238(16) 0.037(2) -0.0124(15) -0.0005(14) -0.0012(13)

loop_
_atom_type_symbol
_atom_type_description
_atom_type_scat_dispersion_real
_atom_type_scat_dispersion_imag
_atom_type_scat_source
C C 0.0033 0.0016 'International Tables Vol C Tables 4.2.6.8 and 6.1.1.4'
H H 0.0000 0.0000 'International Tables Vol C Tables 4.2.6.8 and 6.1.1.4'
N N 0.0061 0.0033 'International Tables Vol C Tables 4.2.6.8 and 6.1.1.4'
O O 0.0106 0.0060 'International Tables Vol C Tables 4.2.6.8 and 6.1.1.4'
Ir Ir -1.4442 7.9887 'International Tables Vol C Tables 4.2.6.8 and 6.1.1.4'

loop_
_geom_angle_atom_site_label_1
_geom_angle_atom_site_label_2
_geom_angle_atom_site_label_3
_geom_angle
C17 Ir1 N2 79.64(12)
C17 Ir1 O1 84.40(11)
N2 Ir1 O1 87.38(10)
C17 Ir1 O3 87.10(11)
N2 Ir1 O3 90.18(10)
O1 Ir1 O3 171.45(9)
C17 Ir1 N1 79.32(12)
N2 Ir1 N1 158.96(10)
O1 Ir1 N1 90.19(10)
O3 Ir1 N1 89.15(10)
C17 Ir1 O7 174.44(12)
N2 Ir1 O7 95.13(9)
O1 Ir1 O7 97.30(9)
O3 Ir1 O7 91.07(9)
N1 Ir1 O7 105.91(10)
C1 O1 Ir1 125.3(2)
C9 O3 Ir1 127.5(2)
C25 O5 C26 106.0(2)
C30 O6 C31 105.9(2)
Ir1 O7 H7A 97.6
Ir1 O7 H7B 116.7
H7A O7 H7B 106.1
C25 N1 C27 108.8(3)
C25 N1 Ir1 113.2(2)
C27 N1 Ir1 138.0(2)
C30 N2 C32 109.9(3)
C30 N2 Ir1 113.4(2)
C32 N2 Ir1 136.1(2)
O2 C1 O1 127.6(3)
O2 C1 C2 119.5(3)
O1 C1 C2 112.9(3)
C3 C2 C1 109.1(3)
C3 C2 H2A 109.9
C1 C2 H2A 109.9
C3 C2 H2B 109.9
C1 C2 H2B 109.9
H2A C2 H2B 108.3
C4 C3 C8 118.4(3)
C4 C3 C2 120.3(3)
C8 C3 C2 121.2(3)
C3 C4 C5 120.8(4)
C3 C4 H4 119.6
C5 C4 H4 119.6
C6 C5 C4 120.0(4)
C6 C5 H5 120.0
C4 C5 H5 120.0
C5 C6 C7 119.8(4)
C5 C6 H6 120.1
C7 C6 H6 120.1
C8 C7 C6 121.1(4)
C8 C7 H7 119.4
C6 C7 H7 119.4
C7 C8 C3 119.9(4)
C7 C8 H8 120.0
C3 C8 H8 120.0
O4 C9 O3 126.8(3)
O4 C9 C10 119.8(3)
O3 C9 C10 113.3(3)
C11 C10 C9 107.6(3)
C11 C10 H10A 110.2
C9 C10 H10A 110.2
C11 C10 H10B 110.2
C9 C10 H10B 110.2
H10A C10 H10B 108.5
C12 C11 C16 118.3(3)
C12 C11 C10 119.9(3)
C16 C11 C10 121.7(3)
C13 C12 C11 121.3(4)
C13 C12 H12 119.3
C11 C12 H12 119.3
C12 C13 C14 120.0(4)
C12 C13 H13 120.0
C14 C13 H13 120.0
C13 C14 C15 118.8(4)
C13 C14 H14 120.6
C15 C14 H14 120.6
C16 C15 C14 120.9(4)
C16 C15 H15 119.5
C14 C15 H15 119.5
C15 C16 C11 120.6(4)
C15 C16 H16 119.7
C11 C16 H16 119.7
C22 C17 C18 121.1(3)
C22 C17 Ir1 119.3(2)
C18 C17 Ir1 119.6(2)
C19 C18 C17 120.0(3)
C19 C18 C25 131.0(3)
C17 C18 C25 109.0(3)
C20 C19 C18 117.7(3)
C20 C19 C23 119.7(3)
C18 C19 C23 122.5(3)
C19 C20 C21 123.9(3)
C19 C20 H20 118.0
C21 C20 H20 118.0
C22 C21 C20 116.7(3)
C22 C21 C24 123.3(3)
C20 C21 C24 120.0(3)
C17 C22 C21 120.5(3)
C17 C22 C30 108.5(3)
C21 C22 C30 131.0(3)
C19 C23 H23A 109.5
C19 C23 H23B 109.5
H23A C23 H23B 109.5
C19 C23 H23C 109.5
H23A C23 H23C 109.5
H23B C23 H23C 109.5
C21 C24 H24A 109.5
C21 C24 H24B 109.5
H24A C24 H24B 109.5
C21 C24 H24C 109.5
H24A C24 H24C 109.5
H24B C24 H24C 109.5
N1 C25 O5 117.2(3)
N1 C25 C18 118.9(3)
O5 C25 C18 123.9(3)
O5 C26 C27 105.9(2)
O5 C26 H26A 110.6
C27 C26 H26A 110.6
O5 C26 H26B 110.6
C27 C26 H26B 110.6
H26A C26 H26B 108.7
N1 C27 C29 109.4(3)
N1 C27 C28 110.0(3)
C29 C27 C28 111.8(3)
N1 C27 C26 101.6(2)
C29 C27 C26 112.4(3)
C28 C27 C26 111.3(3)
C27 C28 H28A 109.5
C27 C28 H28B 109.5
H28A C28 H28B 109.5
C27 C28 H28C 109.5
H28A C28 H28C 109.5
H28B C28 H28C 109.5
C27 C29 H29A 109.5
C27 C29 H29B 109.5
H29A C29 H29B 109.5
C27 C29 H29C 109.5
H29A C29 H29C 109.5
H29B C29 H29C 109.5
N2 C30 O6 116.8(3)
N2 C30 C22 119.2(3)
O6 C30 C22 124.0(3)
O6 C31 C32 106.2(2)
O6 C31 H31A 110.5
C32 C31 H31A 110.5
O6 C31 H31B 110.5
C32 C31 H31B 110.5
H31A C31 H31B 108.7
N2 C32 C34 110.8(3)
N2 C32 C33 108.9(3)
C34 C32 C33 110.9(3)
N2 C32 C31 100.6(2)
C34 C32 C31 111.6(3)
C33 C32 C31 113.6(3)
C32 C33 H33A 109.5
C32 C33 H33B 109.5
H33A C33 H33B 109.5
C32 C33 H33C 109.5
H33A C33 H33C 109.5
H33B C33 H33C 109.5
C32 C34 H34A 109.5
C32 C34 H34B 109.5
H34A C34 H34B 109.5
C32 C34 H34C 109.5
H34A C34 H34C 109.5
H34B C34 H34C 109.5

loop_
_geom_bond_atom_site_label_1
_geom_bond_atom_site_label_2
_geom_bond_distance
Ir1 C17 1.933(3)
Ir1 N2 2.047(3)
Ir1 O1 2.057(2)
Ir1 O3 2.066(2)
Ir1 N1 2.066(3)
Ir1 O7 2.210(2)
O1 C1 1.254(4)
O2 C1 1.231(4)
O3 C9 1.282(4)
O4 C9 1.237(4)
O5 C25 1.336(4)
O5 C26 1.469(4)
O6 C30 1.339(4)
O6 C31 1.464(4)
O7 H7A 0.8500
O7 H7B 0.8501
N1 C25 1.305(4)
N1 C27 1.491(4)
N2 C30 1.295(4)
N2 C32 1.486(4)
C1 C2 1.551(5)
C2 C3 1.529(5)
C2 H2A 0.9900
C2 H2B 0.9900
C3 C4 1.394(5)
C3 C8 1.409(5)
C4 C5 1.398(5)
C4 H4 0.9500
C5 C6 1.362(5)
C5 H5 0.9500
C6 C7 1.396(6)
C6 H6 0.9500
C7 C8 1.367(5)
C7 H7 0.9500
C8 H8 0.9500
C9 C10 1.531(5)
C10 C11 1.521(5)
C10 H10A 0.9900
C10 H10B 0.9900
C11 C12 1.392(5)
C11 C16 1.399(5)
C12 C13 1.387(5)
C12 H12 0.9500
C13 C14 1.389(6)
C13 H13 0.9500
C14 C15 1.399(6)
C14 H14 0.9500
C15 C16 1.375(5)
C15 H15 0.9500
C16 H16 0.9500
C17 C22 1.396(4)
C17 C18 1.399(4)
C18 C19 1.397(4)
C18 C25 1.462(4)
C19 C20 1.388(5)
C19 C23 1.513(5)
C20 C21 1.413(5)
C20 H20 0.9500
C21 C22 1.399(4)
C21 C24 1.508(5)
C22 C30 1.468(4)
C23 H23A 0.9800
C23 H23B 0.9800
C23 H23C 0.9800
C24 H24A 0.9800
C24 H24B 0.9800
C24 H24C 0.9800
C26 C27 1.545(5)
C26 H26A 0.9900
C26 H26B 0.9900
C27 C29 1.518(5)
C27 C28 1.532(4)
C28 H28A 0.9800
C28 H28B 0.9800
C28 H28C 0.9800
C29 H29A 0.9800
C29 H29B 0.9800
C29 H29C 0.9800
C31 C32 1.554(5)
C31 H31A 0.9900
C31 H31B 0.9900
C32 C34 1.516(5)
C32 C33 1.521(5)
C33 H33A 0.9800
C33 H33B 0.9800
C33 H33C 0.9800
C34 H34A 0.9800
C34 H34B 0.9800
C34 H34C 0.9800

loop_
_geom_hbond_atom_site_label_D
_geom_hbond_atom_site_label_H
_geom_hbond_atom_site_label_A
_geom_hbond_distance_DH
_geom_hbond_distance_HA
_geom_hbond_distance_DA
_geom_hbond_angle_DHA
_geom_hbond_site_symmetry_A
_geom_hbond_publ_flag
O7 H7A O4 0.85 1.80 2.624(3) 162.4 . yes
O7 H7B O2 0.85 1.88 2.710(3) 164.6 2_666 yes

loop_
_geom_torsion_atom_site_label_1
_geom_torsion_atom_site_label_2
_geom_torsion_atom_site_label_3
_geom_torsion_atom_site_label_4
_geom_torsion
Ir1 O1 C1 O2 15.3(5)
Ir1 O1 C1 C2 -162.2(2)
O2 C1 C2 C3 -104.1(4)
O1 C1 C2 C3 73.6(4)
C1 C2 C3 C4 -68.7(4)
C1 C2 C3 C8 109.0(4)
C8 C3 C4 C5 0.9(5)
C2 C3 C4 C5 178.7(3)
C3 C4 C5 C6 0.1(5)
C4 C5 C6 C7 0.0(6)
C5 C6 C7 C8 -1.1(6)
C6 C7 C8 C3 2.2(6)
C4 C3 C8 C7 -2.0(5)
C2 C3 C8 C7 -179.8(3)
Ir1 O3 C9 O4 20.1(5)
Ir1 O3 C9 C10 -156.1(2)
O4 C9 C10 C11 -96.4(4)
O3 C9 C10 C11 80.1(3)
C9 C10 C11 C12 104.2(4)
C9 C10 C11 C16 -71.1(4)
C16 C11 C12 C13 0.1(5)
C10 C11 C12 C13 -175.3(3)
C11 C12 C13 C14 0.8(5)
C12 C13 C14 C15 -1.8(5)
C13 C14 C15 C16 1.9(6)
C14 C15 C16 C11 -1.0(6)
C12 C11 C16 C15 0.0(5)
C10 C11 C16 C15 175.3(3)
C22 C17 C18 C19 -1.2(5)
Ir1 C17 C18 C19 178.7(3)
C22 C17 C18 C25 179.0(3)
Ir1 C17 C18 C25 -1.0(4)
C17 C18 C19 C20 1.1(5)
C25 C18 C19 C20 -179.2(4)
C17 C18 C19 C23 -178.8(3)
C25 C18 C19 C23 0.9(6)
C18 C19 C20 C21 0.2(6)
C23 C19 C20 C21 -179.9(4)
C19 C20 C21 C22 -1.2(6)
C19 C20 C21 C24 178.9(4)
C18 C17 C22 C21 0.1(5)
Ir1 C17 C22 C21 -179.9(2)
C18 C17 C22 C30 177.8(3)
Ir1 C17 C22 C30 -2.2(4)
C20 C21 C22 C17 1.1(5)
C24 C21 C22 C17 -179.0(3)
C20 C21 C22 C30 -176.0(3)
C24 C21 C22 C30 3.9(6)
C27 N1 C25 O5 -1.1(4)
Ir1 N1 C25 O5 177.8(2)
C27 N1 C25 C18 -179.9(3)
Ir1 N1 C25 C18 -1.0(4)
C26 O5 C25 N1 -3.7(4)
C26 O5 C25 C18 175.1(3)
C19 C18 C25 N1 -178.4(3)
C17 C18 C25 N1 1.3(4)
C19 C18 C25 O5 2.8(6)
C17 C18 C25 O5 -177.4(3)
C25 O5 C26 C27 6.6(4)
C25 N1 C27 C29 124.0(3)
Ir1 N1 C27 C29 -54.5(4)
C25 N1 C27 C28 -112.9(3)
Ir1 N1 C27 C28 68.6(4)
C25 N1 C27 C26 5.0(3)
Ir1 N1 C27 C26 -173.4(3)
O5 C26 C27 N1 -6.9(3)
O5 C26 C27 C29 -123.7(3)
O5 C26 C27 C28 110.1(3)
C32 N2 C30 O6 2.4(4)
Ir1 N2 C30 O6 174.9(2)
C32 N2 C30 C22 -175.2(3)
Ir1 N2 C30 C22 -2.6(4)
C31 O6 C30 N2 2.5(4)
C31 O6 C30 C22 180.0(3)
C17 C22 C30 N2 3.2(4)
C21 C22 C30 N2 -179.5(3)
C17 C22 C30 O6 -174.2(3)
C21 C22 C30 O6 3.1(6)
C30 O6 C31 C32 -6.0(3)
C30 N2 C32 C34 -123.8(3)
Ir1 N2 C32 C34 66.1(4)
C30 N2 C32 C33 113.9(3)
Ir1 N2 C32 C33 -56.2(4)
C30 N2 C32 C31 -5.8(3)
Ir1 N2 C32 C31 -175.8(2)
O6 C31 C32 N2 7.0(3)
O6 C31 C32 C34 124.5(3)
O6 C31 C32 C33 -109.2(3)
